data_4075612
loop_
_publ_author_name
'Vicente, Jos\'e'
'Arcas, Aurelia'
'G\'alvez-L\'opez, Mar\'ia-Dolores'
'Jones, Peter G.'

_publ_section_title
;
 Bis(2,6-dinitroaryl)platinum(II) Complexes. Cis/Trans
 Isomerization&#x2020;
;
_journal_issue 18
_journal_name_full Organometallics
_journal_page_first 4247
_journal_paper_doi 10.1021/om060398t
_journal_volume 25
_journal_year 2006
_chemical_formula_sum 'C37 H33 N4 O15 P Pt'
_chemical_formula_weight 999.73
_chemical_name_systematic
;
 ?
;
_space_group_IT_number 61
_symmetry_cell_setting orthorhombic
_symmetry_space_group_name_Hall '-P 2ac 2ab'
_symmetry_space_group_name_H-M 'P b c a'
_atom_sites_solution_hydrogens geom
_atom_sites_solution_primary Patterson
_atom_sites_solution_secondary difmap
_audit_creation_method SHELXL-97
_cell_angle_alpha 90.00
_cell_angle_beta 90.00
_cell_angle_gamma 90.00
_cell_formula_units_Z 8
_cell_length_a 18.1068(11)
_cell_length_b 20.7282(13)
_cell_length_c 20.7627(13)
_cell_measurement_reflns_used 7447
_cell_measurement_temperature 133(2)
_cell_measurement_theta_max 30.5
_cell_measurement_theta_min 2.5
_cell_volume 7792.7(8)
_computing_cell_refinement 'Bruker SAINT'
_computing_data_collection 'Bruker SMART'
_computing_data_reduction 'Bruker SAINT'
_computing_molecular_graphics 'Siemens XP'
_computing_publication_material SHELXL-97
_computing_structure_refinement 'SHELXL-97 (Sheldrick, 1997)'
_computing_structure_solution 'SHELXS-97 (Sheldrick, 1990)'
_diffrn_ambient_temperature 133(2)
_diffrn_detector_area_resol_mean 8.192
_diffrn_measured_fraction_theta_full 1.000
_diffrn_measured_fraction_theta_max 1.000
_diffrn_measurement_device_type 'Bruker SMART 1000 CCD'
_diffrn_measurement_method '\w- & \f-scan'
_diffrn_radiation_monochromator graphite
_diffrn_radiation_source 'fine-focus sealed tube'
_diffrn_radiation_type MoK\a
_diffrn_radiation_wavelength 0.71073
_diffrn_reflns_av_R_equivalents 0.0283
_diffrn_reflns_av_sigmaI/netI 0.0136
_diffrn_reflns_limit_h_max 25
_diffrn_reflns_limit_h_min -25
_diffrn_reflns_limit_k_max 29
_diffrn_reflns_limit_k_min -29
_diffrn_reflns_limit_l_max 29
_diffrn_reflns_limit_l_min -28
_diffrn_reflns_number 127547
_diffrn_reflns_theta_full 30.00
_diffrn_reflns_theta_max 30.04
_diffrn_reflns_theta_min 1.79
_exptl_absorpt_coefficient_mu 3.719
_exptl_absorpt_correction_T_max 0.746
_exptl_absorpt_correction_T_min 0.519
_exptl_absorpt_correction_type multi-scan
_exptl_absorpt_process_details SADABS
_exptl_crystal_colour colourless
_exptl_crystal_density_diffrn 1.704
_exptl_crystal_density_method 'not measured'
_exptl_crystal_description tablet
_exptl_crystal_F_000 3968
_exptl_crystal_size_max 0.38
_exptl_crystal_size_mid 0.30
_exptl_crystal_size_min 0.15
_refine_diff_density_max 1.425
_refine_diff_density_min -0.570
_refine_diff_density_rms 0.075
_refine_ls_extinction_method none
_refine_ls_goodness_of_fit_ref 1.028
_refine_ls_hydrogen_treatment 'rigid methyls, others riding'
_refine_ls_matrix_type full
_refine_ls_number_parameters 529
_refine_ls_number_reflns 11404
_refine_ls_number_restraints 84
_refine_ls_restrained_S_all 1.025
_refine_ls_R_factor_all 0.0270
_refine_ls_R_factor_gt 0.0191
_refine_ls_shift/su_max 0.006
_refine_ls_shift/su_mean 0.000
_refine_ls_structure_factor_coef Fsqd
_refine_ls_weighting_details 'calc w=1/[\s^2^(Fo^2^)+(0.0256P)^2^+5.0859P] where P=(Fo^2^+2Fc^2^)/3'
_refine_ls_weighting_scheme calc
_refine_ls_wR_factor_gt 0.0462
_refine_ls_wR_factor_ref 0.0495
_reflns_number_gt 9546
_reflns_number_total 11404
_reflns_threshold_expression >2sigma(I)
_cod_data_source_file om060398tsi20060509_081802.cif
_cod_data_source_block isomero
_cod_depositor_comments
;
The following automatic conversions were performed:

'_geom_bond_publ_flag' value 'Y' changed to 'y' according to
/home/saulius/struct/CIF-dictionaries/cif_core.dic dictionary named
'cif_core.dic' version 2.4.1 from 2010-06-29 (44
times).

'_geom_angle_publ_flag' value 'Y' changed to 'y' according
to /home/saulius/struct/CIF-dictionaries/cif_core.dic dictionary
named 'cif_core.dic' version 2.4.1 from 2010-06-29 (67 times).

Automatic conversion script
Id: cif_fix_values 1715 2011-07-08 13:25:40Z adriana 
;
_cod_database_code 4075612

loop_
_symmetry_equiv_pos_as_xyz
'x, y, z'
'-x+1/2, -y, z+1/2'
'-x, y+1/2, -z+1/2'
'x+1/2, -y+1/2, -z'
'-x, -y, -z'
'x-1/2, y, -z-1/2'
'x, -y-1/2, z-1/2'
'-x-1/2, y-1/2, z'

loop_
_atom_site_label
_atom_site_type_symbol
_atom_site_fract_x
_atom_site_fract_y
_atom_site_fract_z
_atom_site_U_iso_or_equiv
_atom_site_adp_type
_atom_site_occupancy
_atom_site_symmetry_multiplicity
_atom_site_calc_flag
_atom_site_refinement_flags
Pt Pt 0.298968(3) 0.653351(3) 0.174046(3) 0.01596(2) Uani 1 1 d .
P P 0.36764(2) 0.59993(2) 0.09553(2) 0.01872(9) Uani 1 1 d .
O1 O 0.41415(9) 0.75912(8) 0.18208(9) 0.0396(4) Uani 1 1 d .
O11 O 0.07565(8) 0.66620(8) 0.13280(9) 0.0418(4) Uani 1 1 d .
O12 O 0.17148(9) 0.66302(7) 0.06983(7) 0.0337(3) Uani 1 1 d .
O13 O 0.04447(7) 0.53731(7) 0.09961(7) 0.0323(3) Uani 1 1 d .
O14 O 0.07740(8) 0.41743(7) 0.15694(7) 0.0310(3) Uani 1 1 d .
O15 O 0.21001(7) 0.40516(7) 0.22299(7) 0.0269(3) Uani 1 1 d .
O16 O 0.28938(8) 0.48361(8) 0.30141(7) 0.0320(3) Uani 1 1 d .
O17 O 0.36017(7) 0.52287(7) 0.22746(7) 0.0309(3) Uani 1 1 d .
O21 O 0.13827(8) 0.79957(8) 0.12150(7) 0.0316(3) Uani 1 1 d .
O22 O 0.25700(8) 0.78929(7) 0.12302(7) 0.0280(3) Uani 1 1 d .
O23 O 0.12047(7) 0.85838(7) 0.23574(7) 0.0267(3) Uani 1 1 d .
O24 O 0.10123(7) 0.82055(7) 0.36304(7) 0.0286(3) Uani 1 1 d .
O25 O 0.19062(8) 0.71866(8) 0.40896(6) 0.0291(3) Uani 1 1 d .
O26 O 0.34251(11) 0.65315(9) 0.32481(9) 0.0484(5) Uani 1 1 d .
O27 O 0.24504(11) 0.60191(9) 0.35472(10) 0.0540(5) Uani 1 1 d .
N11 N 0.13277(9) 0.64090(8) 0.11298(8) 0.0259(3) Uani 1 1 d .
N12 N 0.29946(8) 0.50746(8) 0.24815(8) 0.0216(3) Uani 1 1 d .
N21 N 0.19590(8) 0.78539(8) 0.14865(8) 0.0228(3) Uani 1 1 d .
N22 N 0.27571(11) 0.64713(9) 0.32894(7) 0.0281(4) Uani 1 1 d .
C1 C 0.37055(10) 0.72090(10) 0.17718(9) 0.0249(4) Uani 1 1 d .
C11 C 0.22322(10) 0.57751(9) 0.17628(8) 0.0195(3) Uani 1 1 d U
C12 C 0.15577(10) 0.58011(9) 0.14364(8) 0.0212(3) Uani 1 1 d U
C13 C 0.10566(10) 0.52942(10) 0.13729(9) 0.0242(4) Uani 1 1 d U
C14 C 0.12299(10) 0.46973(10) 0.16425(9) 0.0248(4) Uani 1 1 d U
C15 C 0.18738(10) 0.46414(9) 0.20095(9) 0.0224(3) Uani 1 1 d U
C16 C 0.23409(9) 0.51800(9) 0.20696(8) 0.0195(3) Uani 1 1 d U
C17 C -0.02544(11) 0.53444(13) 0.13389(14) 0.0459(6) Uani 1 1 d .
H17A H -0.0286 0.4938 0.1578 0.055 Uiso 1 1 calc R
H17B H -0.0662 0.5369 0.1030 0.055 Uiso 1 1 calc R
H17C H -0.0287 0.5707 0.1641 0.055 Uiso 1 1 calc R
C18 C 0.07918(13) 0.38854(11) 0.09409(11) 0.0366(5) Uani 1 1 d .
H18A H 0.0680 0.4213 0.0615 0.044 Uiso 1 1 calc R
H18B H 0.0423 0.3540 0.0918 0.044 Uiso 1 1 calc R
H18C H 0.1284 0.3706 0.0861 0.044 Uiso 1 1 calc R
C19 C 0.16819(12) 0.37815(10) 0.27537(11) 0.0316(4) Uani 1 1 d .
H19A H 0.1804 0.4010 0.3153 0.038 Uiso 1 1 calc R
H19B H 0.1804 0.3323 0.2800 0.038 Uiso 1 1 calc R
H19C H 0.1153 0.3827 0.2664 0.038 Uiso 1 1 calc R
C21 C 0.23432(9) 0.71022(9) 0.23564(8) 0.0186(3) Uani 1 1 d U
C22 C 0.19247(9) 0.76361(9) 0.21599(8) 0.0196(3) Uani 1 1 d U
C23 C 0.14921(9) 0.80171(9) 0.25725(9) 0.0213(3) Uani 1 1 d U
C24 C 0.14451(10) 0.78479(10) 0.32230(8) 0.0226(4) Uani 1 1 d U
C25 C 0.18568(10) 0.73276(10) 0.34510(9) 0.0222(4) Uani 1 1 d U
C26 C 0.22955(10) 0.69845(9) 0.30121(9) 0.0208(3) Uani 1 1 d U
C27 C 0.04109(11) 0.86154(12) 0.23128(12) 0.0368(5) Uani 1 1 d .
H27A H 0.0234 0.8280 0.2018 0.044 Uiso 1 1 calc R
H27B H 0.0264 0.9040 0.2149 0.044 Uiso 1 1 calc R
H27C H 0.0195 0.8548 0.2740 0.044 Uiso 1 1 calc R
C28 C 0.14208(14) 0.86465(11) 0.40272(11) 0.0376(5) Uani 1 1 d .
H28A H 0.1761 0.8404 0.4303 0.045 Uiso 1 1 calc R
H28B H 0.1078 0.8893 0.4296 0.045 Uiso 1 1 calc R
H28C H 0.1702 0.8943 0.3753 0.045 Uiso 1 1 calc R
C29 C 0.12372(13) 0.69750(13) 0.44008(10) 0.0386(5) Uani 1 1 d .
H29A H 0.0829 0.7260 0.4278 0.046 Uiso 1 1 calc R
H29B H 0.1304 0.6988 0.4869 0.046 Uiso 1 1 calc R
H29C H 0.1124 0.6533 0.4267 0.046 Uiso 1 1 calc R
C31 C 0.32004(10) 0.53565(9) 0.05330(8) 0.0210(3) Uani 1 1 d DU
C32 C 0.27941(10) 0.54961(10) -0.00224(9) 0.0246(4) Uani 1 1 d DU
H32 H 0.2795 0.5921 -0.0193 0.030 Uiso 1 1 calc R
C33 C 0.23892(12) 0.50142(10) -0.03255(10) 0.0304(4) Uani 1 1 d DU
H33 H 0.2120 0.5110 -0.0706 0.036 Uiso 1 1 calc R
C34 C 0.23770(13) 0.43976(11) -0.00753(10) 0.0347(5) Uani 1 1 d DU
H34 H 0.2094 0.4071 -0.0280 0.042 Uiso 1 1 calc R
C35 C 0.27763(14) 0.42550(11) 0.04730(10) 0.0355(5) Uani 1 1 d DU
H35 H 0.2769 0.3829 0.0642 0.043 Uiso 1 1 calc R
C36 C 0.31887(12) 0.47291(10) 0.07782(9) 0.0285(4) Uani 1 1 d DU
H36 H 0.3463 0.4627 0.1154 0.034 Uiso 1 1 calc R
C41 C 0.45572(10) 0.56726(10) 0.12148(9) 0.0240(4) Uani 1 1 d DU
C42 C 0.49063(11) 0.51830(11) 0.08658(10) 0.0320(4) Uani 1 1 d DU
H42 H 0.4661 0.4989 0.0511 0.038 Uiso 1 1 calc R
C43 C 0.56105(12) 0.49789(12) 0.10359(11) 0.0382(5) Uani 1 1 d DU
H43 H 0.5842 0.4642 0.0801 0.046 Uiso 1 1 calc R
C44 C 0.59742(12) 0.52651(12) 0.15456(11) 0.0372(5) Uani 1 1 d DU
H44 H 0.6462 0.5135 0.1651 0.045 Uiso 1 1 calc R
C45 C 0.56287(11) 0.57418(12) 0.19028(10) 0.0332(5) Uani 1 1 d DU
H45 H 0.5877 0.5932 0.2258 0.040 Uiso 1 1 calc R
C46 C 0.49189(11) 0.59429(10) 0.17433(9) 0.0260(4) Uani 1 1 d DU
H46 H 0.4680 0.6264 0.1994 0.031 Uiso 1 1 calc R
C51 C 0.39170(10) 0.65762(9) 0.03241(8) 0.0215(3) Uani 1 1 d DU
C52 C 0.45813(11) 0.65386(11) -0.00156(10) 0.0315(4) Uani 1 1 d DU
H52 H 0.4925 0.6207 0.0081 0.038 Uiso 1 1 calc R
C53 C 0.47399(12) 0.69860(14) -0.04945(11) 0.0448(6) Uani 1 1 d DU
H53 H 0.5195 0.6960 -0.0721 0.054 Uiso 1 1 calc R
C54 C 0.42433(13) 0.74659(13) -0.06441(11) 0.0428(6) Uani 1 1 d DU
H54 H 0.4357 0.7770 -0.0971 0.051 Uiso 1 1 calc R
C55 C 0.35786(12) 0.75050(12) -0.03182(11) 0.0347(5) Uani 1 1 d DU
H55 H 0.3232 0.7832 -0.0426 0.042 Uiso 1 1 calc R
C56 C 0.34171(11) 0.70650(10) 0.01683(9) 0.0267(4) Uani 1 1 d DU
H56 H 0.2964 0.7097 0.0396 0.032 Uiso 1 1 calc R

loop_
_atom_site_aniso_label
_atom_site_aniso_U_11
_atom_site_aniso_U_22
_atom_site_aniso_U_33
_atom_site_aniso_U_23
_atom_site_aniso_U_13
_atom_site_aniso_U_12
Pt 0.01367(3) 0.01797(4) 0.01624(3) 0.00022(2) 0.00122(2) 0.00100(2)
P 0.01567(19) 0.0227(2) 0.01779(19) 0.00027(16) 0.00158(15) 0.00279(16)
O1 0.0289(8) 0.0298(9) 0.0602(11) -0.0026(7) -0.0002(7) -0.0088(6)
O11 0.0208(7) 0.0361(9) 0.0684(12) 0.0081(8) 0.0035(7) 0.0074(6)
O12 0.0362(8) 0.0348(9) 0.0301(7) 0.0088(6) 0.0002(6) -0.0019(6)
O13 0.0189(6) 0.0377(8) 0.0403(8) 0.0020(7) -0.0073(6) -0.0029(6)
O14 0.0277(7) 0.0294(8) 0.0359(7) -0.0029(6) 0.0021(6) -0.0099(6)
O15 0.0259(7) 0.0205(7) 0.0343(7) 0.0037(6) 0.0060(5) 0.0017(5)
O16 0.0332(8) 0.0398(9) 0.0232(7) 0.0092(6) 0.0012(6) 0.0020(6)
O17 0.0196(6) 0.0394(9) 0.0336(7) 0.0109(6) -0.0015(5) -0.0030(6)
O21 0.0262(7) 0.0402(9) 0.0284(7) 0.0058(6) -0.0041(6) 0.0050(6)
O22 0.0266(7) 0.0275(7) 0.0300(7) 0.0073(6) 0.0096(6) 0.0062(6)
O23 0.0215(6) 0.0232(7) 0.0355(8) 0.0006(5) 0.0010(5) 0.0068(5)
O24 0.0243(7) 0.0349(8) 0.0266(7) -0.0107(6) 0.0040(5) 0.0048(6)
O25 0.0297(7) 0.0403(9) 0.0174(6) -0.0008(6) 0.0019(5) 0.0018(6)
O26 0.0347(9) 0.0602(13) 0.0502(11) 0.0019(9) -0.0091(7) 0.0213(8)
O27 0.0721(14) 0.0392(11) 0.0506(11) 0.0221(9) 0.0043(9) 0.0082(10)
N11 0.0194(7) 0.0278(9) 0.0305(8) 0.0020(6) -0.0052(6) -0.0005(6)
N12 0.0222(7) 0.0203(8) 0.0221(7) 0.0008(6) 0.0004(6) 0.0019(6)
N21 0.0248(8) 0.0208(8) 0.0227(7) 0.0024(6) 0.0006(6) 0.0030(6)
N22 0.0392(10) 0.0294(9) 0.0157(7) -0.0027(6) -0.0031(6) 0.0108(7)
C1 0.0220(8) 0.0251(10) 0.0276(9) -0.0003(7) 0.0017(7) 0.0034(7)
C11 0.0163(7) 0.0239(9) 0.0182(8) -0.0014(6) 0.0034(6) 0.0032(6)
C12 0.0189(8) 0.0231(9) 0.0214(8) 0.0012(7) 0.0018(6) 0.0013(6)
C13 0.0178(8) 0.0291(10) 0.0257(9) -0.0011(7) 0.0001(7) -0.0009(7)
C14 0.0192(8) 0.0265(10) 0.0286(9) -0.0022(7) 0.0035(7) -0.0041(7)
C15 0.0224(8) 0.0216(9) 0.0232(8) -0.0003(7) 0.0058(7) 0.0012(7)
C16 0.0152(7) 0.0239(9) 0.0195(8) 0.0000(7) 0.0018(6) 0.0022(6)
C17 0.0183(9) 0.0525(16) 0.0670(17) 0.0000(13) -0.0010(10) 0.0005(10)
C18 0.0383(11) 0.0319(12) 0.0396(12) -0.0064(9) -0.0031(9) -0.0068(9)
C19 0.0305(10) 0.0245(11) 0.0397(11) 0.0066(9) 0.0059(9) 0.0001(8)
C21 0.0167(8) 0.0195(8) 0.0198(8) -0.0011(6) 0.0008(6) -0.0010(6)
C22 0.0180(8) 0.0220(9) 0.0189(8) -0.0002(6) 0.0007(6) 0.0005(6)
C23 0.0166(7) 0.0214(9) 0.0261(9) -0.0019(7) 0.0002(6) 0.0019(6)
C24 0.0188(8) 0.0263(10) 0.0226(8) -0.0051(7) 0.0014(6) 0.0017(7)
C25 0.0211(8) 0.0267(10) 0.0187(8) -0.0023(7) 0.0008(6) 0.0002(7)
C26 0.0208(8) 0.0212(9) 0.0204(8) -0.0008(7) -0.0014(7) 0.0013(7)
C27 0.0222(9) 0.0479(14) 0.0403(12) 0.0025(10) -0.0005(8) 0.0135(9)
C28 0.0454(13) 0.0300(11) 0.0373(12) -0.0134(9) 0.0060(10) -0.0030(10)
C29 0.0407(12) 0.0476(14) 0.0277(10) 0.0054(9) 0.0099(9) -0.0012(10)
C31 0.0208(8) 0.0222(9) 0.0201(8) -0.0016(7) 0.0045(6) 0.0026(7)
C32 0.0245(8) 0.0222(9) 0.0272(9) 0.0008(7) -0.0013(7) 0.0021(7)
C33 0.0337(11) 0.0304(11) 0.0269(9) -0.0020(8) -0.0052(8) -0.0003(8)
C34 0.0456(12) 0.0276(11) 0.0309(10) -0.0065(8) 0.0029(9) -0.0081(9)
C35 0.0569(14) 0.0205(10) 0.0292(10) 0.0011(8) 0.0054(10) -0.0012(9)
C36 0.0365(10) 0.0274(10) 0.0214(9) 0.0007(7) 0.0014(8) 0.0046(8)
C41 0.0186(8) 0.0322(10) 0.0211(8) 0.0037(7) 0.0008(7) 0.0054(7)
C42 0.0260(9) 0.0454(13) 0.0247(9) -0.0029(8) 0.0009(7) 0.0133(9)
C43 0.0290(10) 0.0485(14) 0.0370(11) 0.0001(10) 0.0029(9) 0.0185(10)
C44 0.0223(9) 0.0495(14) 0.0399(11) 0.0120(10) -0.0019(8) 0.0111(9)
C45 0.0258(10) 0.0428(13) 0.0309(10) 0.0056(9) -0.0072(8) 0.0025(9)
C46 0.0227(9) 0.0320(10) 0.0232(9) 0.0025(7) 0.0000(7) 0.0033(7)
C51 0.0178(8) 0.0283(9) 0.0184(8) 0.0005(7) 0.0006(6) -0.0019(7)
C52 0.0197(9) 0.0501(13) 0.0248(9) 0.0064(9) 0.0034(7) 0.0030(8)
C53 0.0241(10) 0.0754(19) 0.0348(12) 0.0183(12) 0.0085(9) -0.0033(11)
C54 0.0357(11) 0.0565(16) 0.0362(12) 0.0219(11) 0.0013(9) -0.0109(11)
C55 0.0351(11) 0.0350(12) 0.0339(11) 0.0108(9) -0.0001(9) -0.0015(9)
C56 0.0254(9) 0.0299(10) 0.0246(9) 0.0027(8) 0.0030(7) 0.0012(7)

loop_
_atom_type_symbol
_atom_type_description
_atom_type_scat_dispersion_real
_atom_type_scat_dispersion_imag
_atom_type_scat_source
C C 0.0033 0.0016 'International Tables Vol C Tables 4.2.6.8 and 6.1.1.4'
H H 0.0000 0.0000 'International Tables Vol C Tables 4.2.6.8 and 6.1.1.4'
N N 0.0061 0.0033 'International Tables Vol C Tables 4.2.6.8 and 6.1.1.4'
O O 0.0106 0.0060 'International Tables Vol C Tables 4.2.6.8 and 6.1.1.4'
P P 0.1023 0.0942 'International Tables Vol C Tables 4.2.6.8 and 6.1.1.4'
Pt Pt -1.7033 8.3905 'International Tables Vol C Tables 4.2.6.8 and 6.1.1.4'

loop_
_geom_angle_atom_site_label_1
_geom_angle_atom_site_label_2
_geom_angle_atom_site_label_3
_geom_angle
_geom_angle_publ_flag
C1 Pt C11 176.36(7) y
C1 Pt C21 86.90(7) y
C11 Pt C21 92.47(7) y
C1 Pt P 90.58(6) y
C11 Pt P 90.47(5) y
C21 Pt P 172.70(5) y
C31 P C41 106.69(9) y
C31 P C51 104.33(8) y
C41 P C51 104.34(8) y
C31 P Pt 115.71(6) y
C41 P Pt 116.01(6) y
C51 P Pt 108.54(6) y
C13 O13 C17 114.90(17) y
C14 O14 C18 114.63(16) y
C15 O15 C19 116.29(15) y
C23 O23 C27 116.21(16) y
C24 O24 C28 113.82(16) y
C25 O25 C29 116.55(16) y
O12 N11 O11 124.43(18) y
O12 N11 C12 118.31(16) y
O11 N11 C12 117.26(16) y
O17 N12 O16 123.82(16) y
O17 N12 C16 118.59(15) y
O16 N12 C16 117.59(15) y
O21 N21 O22 123.54(16) y
O21 N21 C22 118.45(15) y
O22 N21 C22 118.00(15) y
O27 N22 O26 124.34(19) y
O27 N22 C26 118.1(2) y
O26 N22 C26 117.54(18) y
O1 C1 Pt 176.14(18) y
C12 C11 C16 112.13(17) y
C12 C11 Pt 122.31(13) y
C16 C11 Pt 125.49(13) y
C13 C12 C11 125.83(17) y
C13 C12 N11 114.83(16) y
C11 C12 N11 119.33(16) y
O13 C13 C14 121.24(17) y
O13 C13 C12 119.45(17) y
C14 C13 C12 118.98(17) y
O14 C14 C13 121.47(17) y
O14 C14 C15 119.80(18) y
C13 C14 C15 118.70(17) y
O15 C15 C14 120.42(17) y
O15 C15 C16 119.97(16) y
C14 C15 C16 118.97(17) y
C11 C16 C15 125.01(16) y
C11 C16 N12 120.39(16) y
C15 C16 N12 114.58(16) y
C26 C21 C22 113.02(16) y
C26 C21 Pt 122.36(13) y
C22 C21 Pt 124.62(13) y
C21 C22 C23 124.61(17) y
C21 C22 N21 119.75(15) y
C23 C22 N21 115.54(16) y
O23 C23 C24 120.70(16) y
O23 C23 C22 119.92(17) y
C24 C23 C22 118.84(17) y
O24 C24 C25 120.98(16) y
O24 C24 C23 119.68(17) y
C25 C24 C23 119.31(16) y
O25 C25 C24 122.15(17) y
O25 C25 C26 119.15(17) y
C24 C25 C26 118.33(17) y
C21 C26 C25 125.77(17) y
C21 C26 N22 118.46(16) y
C25 C26 N22 115.74(16) y
C36 C31 C32 119.04(18) ?
C36 C31 P 121.02(14) ?
C32 C31 P 119.79(14) ?
C33 C32 C31 120.15(19) ?
C34 C33 C32 120.25(19) ?
C33 C34 C35 120.0(2) ?
C34 C35 C36 120.5(2) ?
C35 C36 C31 120.08(19) ?
C46 C41 C42 119.15(17) ?
C46 C41 P 119.75(15) ?
C42 C41 P 120.94(15) ?
C43 C42 C41 120.3(2) ?
C44 C43 C42 120.1(2) ?
C43 C44 C45 120.11(19) ?
C44 C45 C46 120.2(2) ?
C45 C46 C41 120.03(19) ?
C52 C51 C56 118.79(18) ?
C52 C51 P 122.09(15) ?
C56 C51 P 119.11(14) ?
C53 C52 C51 120.1(2) ?
C54 C53 C52 120.6(2) ?
C53 C54 C55 120.0(2) ?
C54 C55 C56 120.0(2) ?
C55 C56 C51 120.49(18) ?

loop_
_geom_bond_atom_site_label_1
_geom_bond_atom_site_label_2
_geom_bond_distance
_geom_bond_publ_flag
Pt C1 1.909(2) y
Pt C11 2.0867(19) y
Pt C21 2.0964(17) y
Pt P 2.3303(4) y
P C31 1.8130(19) y
P C41 1.8146(18) y
P C51 1.8268(19) y
O1 C1 1.123(2) y
O11 N11 1.231(2) y
O12 N11 1.226(2) y
O13 C13 1.366(2) y
O13 C17 1.453(3) y
O14 C14 1.371(2) y
O14 C18 1.436(3) y
O15 C15 1.368(2) y
O15 C19 1.439(2) y
O16 N12 1.225(2) y
O17 N12 1.2227(19) y
O21 N21 1.222(2) y
O22 N21 1.2304(19) y
O23 C23 1.360(2) y
O23 C27 1.442(2) y
O24 C24 1.371(2) y
O24 C28 1.436(3) y
O25 C25 1.361(2) y
O25 C29 1.441(3) y
O26 N22 1.219(3) y
O27 N22 1.214(3) y
N11 C12 1.472(2) y
N12 C16 1.477(2) y
N21 C22 1.470(2) y
N22 C26 1.470(2) y
C11 C12 1.398(2) y
C11 C16 1.402(3) y
C12 C13 1.394(3) y
C13 C14 1.394(3) y
C14 C15 1.398(3) y
C15 C16 1.406(3) y
C21 C26 1.386(2) y
C21 C22 1.402(2) y
C22 C23 1.404(2) y
C23 C24 1.398(3) y
C24 C25 1.394(3) y
C25 C26 1.402(3) y
C31 C36 1.397(3) ?
C31 C32 1.398(3) ?
C32 C33 1.390(3) ?
C33 C34 1.380(3) ?
C34 C35 1.381(3) ?
C35 C36 1.387(3) ?
C41 C46 1.395(3) ?
C41 C42 1.398(3) ?
C42 C43 1.389(3) ?
C43 C44 1.380(3) ?
C44 C45 1.385(3) ?
C45 C46 1.391(3) ?
C51 C52 1.397(3) ?
C51 C56 1.397(3) ?
C52 C53 1.390(3) ?
C53 C54 1.376(3) ?
C54 C55 1.383(3) ?
C55 C56 1.392(3) ?

loop_
_geom_hbond_atom_site_label_D
_geom_hbond_atom_site_label_H
_geom_hbond_atom_site_label_A
_geom_hbond_distance_DH
_geom_hbond_distance_HA
_geom_hbond_distance_DA
_geom_hbond_angle_DHA
_geom_hbond_site_symmetry_A
C27 H27C O14 0.98 2.61 3.366(3) 134.0 3
C28 H28C O16 0.98 2.51 3.471(3) 165.3 8_665
C35 H35 O21 0.95 2.60 3.392(3) 141.1 8_655
C35 H35 O22 0.95 2.37 3.292(3) 162.5 8_655
C53 H53 O21 0.95 2.38 3.330(3) 173.2 4_565
C55 H55 O25 0.95 2.60 3.330(3) 133.6 7_575
